data_1555909
loop_
_publ_author_name
'G\'omez, Jos\'e Enrique'
'Guo, Wusheng'
'Kleij, Arjan W.'

_publ_section_title
;
 Palladium-Catalyzed Stereoselective Formation of Substituted Allylic
 Thioethers and Sulfones.
;
_journal_issue 23
_journal_name_full 'Organic letters'
_journal_page_first 6042
_journal_page_last 6045
_journal_paper_doi 10.1021/acs.orglett.6b02981
_journal_volume 18
_journal_year 2016
_chemical_formula_sum 'C16 H16 O3 S'
_chemical_formula_weight 288.35
_space_group_IT_number 14
_space_group_name_Hall '-P 2yn'
_space_group_name_H-M_alt 'P 1 21/n 1'
_symmetry_cell_setting monoclinic
_symmetry_space_group_name_H-M 'P 1 21/n 1'
_atom_sites_solution_hydrogens geom
_audit_creation_method SHELXL-2014/6
_cell_angle_alpha 90
_cell_angle_beta 93.3560(10)
_cell_angle_gamma 90
_cell_formula_units_Z 4
_cell_length_a 7.9679(3)
_cell_length_b 11.4739(5)
_cell_length_c 14.9692(6)
_cell_measurement_reflns_used 9312
_cell_measurement_temperature 100(2)
_cell_measurement_theta_max 33.19
_cell_measurement_theta_min 2.24
_cell_volume 1366.18(10)
_computing_cell_refinement 'Bruker APEX2 v2014.9-0'
_computing_data_collection 'Bruker APEX2 v2014.9-0'
_computing_data_reduction 'Bruker SAINT V7.60A'
_computing_molecular_graphics 'Bruker SHELXTL'
_computing_publication_material 'Bruker SHELXTL'
_computing_structure_refinement 'SHELXL-2014 (Sheldrick, 2014)'
_computing_structure_solution Sir2011
_diffrn_ambient_temperature 100(2)
_diffrn_detector_area_resol_mean 512
_diffrn_detector_type '4K CCD area detector APEX II'
_diffrn_measured_fraction_theta_full 0.995
_diffrn_measured_fraction_theta_max 0.959
_diffrn_measurement_device_type 'APEX DUO Kappa 4-axis goniometer'
_diffrn_measurement_method
;
 Fullsphere data collection, phi and omega scans
;
_diffrn_measurement_specimen_support 'magnetic support with MicroMount'
_diffrn_radiation_monochromator 'Quazar MX Multilayer Optics'
_diffrn_radiation_type MoK\a
_diffrn_radiation_wavelength 0.71073
_diffrn_reflns_av_R_equivalents 0.0194
_diffrn_reflns_av_unetI/netI 0.0184
_diffrn_reflns_Laue_measured_fraction_full 0.995
_diffrn_reflns_Laue_measured_fraction_max 0.959
_diffrn_reflns_limit_h_max 12
_diffrn_reflns_limit_h_min -11
_diffrn_reflns_limit_k_max 17
_diffrn_reflns_limit_k_min -10
_diffrn_reflns_limit_l_max 23
_diffrn_reflns_limit_l_min -21
_diffrn_reflns_number 17748
_diffrn_reflns_point_group_measured_fraction_full 0.995
_diffrn_reflns_point_group_measured_fraction_max 0.959
_diffrn_reflns_theta_full 25.242
_diffrn_reflns_theta_max 33.212
_diffrn_reflns_theta_min 2.238
_diffrn_source 'Microfocus source E025 IuS'
_diffrn_source_current 0.6
_diffrn_source_power 50
_diffrn_source_size '0.2 mm x 0.2 mm fine focus'
_diffrn_source_type 'Bruker APEX DUO'
_exptl_absorpt_coefficient_mu 0.241
_exptl_absorpt_correction_T_max 0.953
_exptl_absorpt_correction_T_min 0.894
_exptl_absorpt_correction_type multi-scan
_exptl_absorpt_process_details
; 
 SADABS Version 2008/1 Bruker-Nonius
 Blessing, Acta Cryst. (1995) A51 33-38
;
_exptl_crystal_colour colourless
_exptl_crystal_density_diffrn 1.402
_exptl_crystal_description block
_exptl_crystal_F_000 608
_exptl_crystal_size_max 0.30
_exptl_crystal_size_mid 0.20
_exptl_crystal_size_min 0.20
_refine_diff_density_max 0.464
_refine_diff_density_min -0.460
_refine_diff_density_rms 0.075
_refine_ls_extinction_method none
_refine_ls_goodness_of_fit_ref 1.044
_refine_ls_hydrogen_treatment constr
_refine_ls_matrix_type full
_refine_ls_number_parameters 182
_refine_ls_number_reflns 5025
_refine_ls_number_restraints 0
_refine_ls_restrained_S_all 1.044
_refine_ls_R_factor_all 0.0399
_refine_ls_R_factor_gt 0.0349
_refine_ls_shift/su_max 0.001
_refine_ls_shift/su_mean 0.000
_refine_ls_structure_factor_coef Fsqd
_refine_ls_weighting_details 'w=1/[\s^2^(Fo^2^)+(0.0494P)^2^+0.6185P] where P=(Fo^2^+2Fc^2^)/3'
_refine_ls_weighting_scheme calc
_refine_ls_wR_factor_gt 0.0948
_refine_ls_wR_factor_ref 0.0983
_reflns_Friedel_coverage 0.000
_reflns_number_gt 4467
_reflns_number_total 5025
_reflns_threshold_expression 'I > 2\s(I)'
_cod_data_source_file ol6b02981_si_003.cif
_cod_data_source_block mo_JEG26_0m
_cod_depositor_comments
;
The following automatic conversions were performed:

data item '_exptl_absorpt_correction_type' value 'Multi-scan' was
changed to 'multi-scan' in accordance with the
/home/saulius/struct/COD-crude-data/automatic-downloads/DataCite-retrospective/ACS/depositions/lib/dictionaries/cif_core.dic
dictionary named 'cif_core.dic' version 2.4.2 last updated on
2011-04-26.

data item '_symmetry_cell_setting' value 'Monoclinic' was changed to
'monoclinic' in accordance with the
/home/saulius/struct/COD-crude-data/automatic-downloads/DataCite-retrospective/ACS/depositions/lib/dictionaries/cif_core.dic
dictionary named 'cif_core.dic' version 2.4.2 last updated on
2011-04-26.

Automatic conversion script
Id: cif_fix_values 6909 2019-04-08 15:41:33Z antanas 
;
_cod_original_sg_symbol_H-M P2(1)/n
_cod_database_code 1555909
_shelx_space_group_comment
;
The symmetry employed for this shelxl refinement is uniquely defined
by the following loop, which should always be used as a source of
symmetry information in preference to the above space-group names.
They are only intended as comments.
;
_shelx_estimated_absorpt_t_min 0.931
_shelx_estimated_absorpt_t_max 0.953
_shelxl_version_number 2014/6

loop_
_space_group_symop_operation_xyz
'x, y, z'
'-x+1/2, y+1/2, -z+1/2'
'-x, -y, -z'
'x-1/2, -y-1/2, z-1/2'

loop_
_atom_site_label
_atom_site_type_symbol
_atom_site_fract_x
_atom_site_fract_y
_atom_site_fract_z
_atom_site_U_iso_or_equiv
_atom_site_adp_type
_atom_site_occupancy
_atom_site_site_symmetry_order
_atom_site_calc_flag
_atom_site_refinement_flags_posn
_atom_site_refinement_flags_adp
C1 C 0.70366(12) 0.14675(8) 0.08242(6) 0.01336(16) Uani 1 1 d . .
C2 C 0.77148(13) 0.05948(8) 0.03040(7) 0.01701(17) Uani 1 1 d . .
H2 H 0.8525 0.0064 0.0558 0.020 Uiso 1 1 calc R U
C3 C 0.71737(15) 0.05220(9) -0.05960(7) 0.01951(19) Uani 1 1 d . .
H3 H 0.7617 -0.0064 -0.0964 0.023 Uiso 1 1 calc R U
C4 C 0.59887(13) 0.13035(9) -0.09575(6) 0.01867(18) Uani 1 1 d . .
H4 H 0.5647 0.1258 -0.1575 0.022 Uiso 1 1 calc R U
C5 C 0.52949(13) 0.21525(9) -0.04271(7) 0.01839(18) Uani 1 1 d . .
H5 H 0.4467 0.2670 -0.0680 0.022 Uiso 1 1 calc R U
C6 C 0.58168(12) 0.22422(9) 0.04760(6) 0.01595(17) Uani 1 1 d . .
H6 H 0.5353 0.2817 0.0846 0.019 Uiso 1 1 calc R U
C8 C 0.68402(12) 0.05666(8) 0.35021(6) 0.01395(16) Uani 1 1 d . .
H8 H 0.7708 0.0037 0.3688 0.017 Uiso 1 1 calc R U
C9 C 0.61663(11) 0.12097(8) 0.41444(6) 0.01238(15) Uani 1 1 d . .
C10 C 0.48422(12) 0.21279(8) 0.39203(6) 0.01467(16) Uani 1 1 d . .
H10B H 0.4192 0.1906 0.3362 0.018 Uiso 1 1 calc R U
H10A H 0.4054 0.2166 0.4407 0.018 Uiso 1 1 calc R U
C11 C 0.67807(12) 0.10936(8) 0.50977(6) 0.01275(15) Uani 1 1 d . .
C12 C 0.76791(12) 0.01044(8) 0.54041(6) 0.01551(17) Uani 1 1 d . .
H12 H 0.7868 -0.0513 0.4999 0.019 Uiso 1 1 calc R U
C13 C 0.82978(13) 0.00131(9) 0.62902(7) 0.01761(18) Uani 1 1 d . .
H13 H 0.8914 -0.0659 0.6483 0.021 Uiso 1 1 calc R U
C14 C 0.80167(13) 0.09036(10) 0.68966(6) 0.01859(18) Uani 1 1 d . .
H14 H 0.8446 0.0845 0.7500 0.022 Uiso 1 1 calc R U
C15 C 0.71014(14) 0.18777(10) 0.66089(7) 0.01929(19) Uani 1 1 d . .
H15 H 0.6890 0.2482 0.7021 0.023 Uiso 1 1 calc R U
C16 C 0.64896(13) 0.19764(9) 0.57184(6) 0.01620(17) Uani 1 1 d . .
H16 H 0.5869 0.2649 0.5531 0.019 Uiso 1 1 calc R U
C7 C 0.63444(13) 0.06120(8) 0.25217(6) 0.01521(17) Uani 1 1 d . .
H7B H 0.5173 0.0895 0.2433 0.018 Uiso 1 1 calc R U
H7A H 0.6400 -0.0180 0.2263 0.018 Uiso 1 1 calc R U
O1 O 0.94035(10) 0.11009(7) 0.20761(5) 0.02195(16) Uani 1 1 d . .
O2 O 0.74349(11) 0.27495(6) 0.22633(5) 0.02041(16) Uani 1 1 d . .
O3 O 0.55848(10) 0.32482(6) 0.38084(5) 0.01916(15) Uani 1 1 d . .
H3A H 0.6220 0.3225 0.3380 0.029 Uiso 1 1 calc R U
S1 S 0.77253(3) 0.15681(2) 0.19624(2) 0.01404(6) Uani 1 1 d . .

loop_
_atom_site_aniso_label
_atom_site_aniso_U_11
_atom_site_aniso_U_22
_atom_site_aniso_U_33
_atom_site_aniso_U_23
_atom_site_aniso_U_13
_atom_site_aniso_U_12
C1 0.0152(4) 0.0145(4) 0.0104(3) 0.0012(3) 0.0011(3) -0.0008(3)
C2 0.0221(5) 0.0144(4) 0.0148(4) 0.0008(3) 0.0029(3) 0.0017(3)
C3 0.0277(5) 0.0165(4) 0.0147(4) -0.0031(3) 0.0044(4) -0.0024(4)
C4 0.0203(4) 0.0228(4) 0.0127(4) -0.0007(3) -0.0006(3) -0.0072(4)
C5 0.0155(4) 0.0245(5) 0.0150(4) 0.0028(3) -0.0011(3) -0.0003(3)
C6 0.0159(4) 0.0181(4) 0.0139(4) 0.0007(3) 0.0015(3) 0.0021(3)
C8 0.0170(4) 0.0137(4) 0.0110(3) 0.0018(3) -0.0001(3) -0.0009(3)
C9 0.0128(4) 0.0124(3) 0.0119(3) 0.0017(3) -0.0005(3) -0.0019(3)
C10 0.0153(4) 0.0136(4) 0.0147(4) 0.0009(3) -0.0016(3) 0.0001(3)
C11 0.0124(4) 0.0151(4) 0.0107(3) 0.0010(3) 0.0006(3) -0.0008(3)
C12 0.0177(4) 0.0157(4) 0.0130(4) 0.0020(3) 0.0001(3) 0.0009(3)
C13 0.0176(4) 0.0209(4) 0.0141(4) 0.0044(3) -0.0006(3) 0.0013(3)
C14 0.0171(4) 0.0272(5) 0.0113(4) 0.0018(3) 0.0000(3) 0.0001(4)
C15 0.0204(5) 0.0251(5) 0.0123(4) -0.0025(3) 0.0005(3) 0.0024(4)
C16 0.0172(4) 0.0189(4) 0.0124(4) -0.0008(3) 0.0006(3) 0.0023(3)
C7 0.0192(4) 0.0145(4) 0.0118(4) 0.0003(3) -0.0002(3) -0.0042(3)
O1 0.0167(3) 0.0300(4) 0.0188(3) 0.0057(3) -0.0026(3) -0.0006(3)
O2 0.0321(4) 0.0145(3) 0.0148(3) -0.0014(2) 0.0022(3) -0.0062(3)
O3 0.0246(4) 0.0127(3) 0.0205(3) 0.0014(2) 0.0037(3) -0.0002(3)
S1 0.01674(11) 0.01483(11) 0.01036(10) 0.00125(7) -0.00079(8) -0.00302(7)

loop_
_atom_type_symbol
_atom_type_description
_atom_type_scat_dispersion_real
_atom_type_scat_dispersion_imag
_atom_type_scat_source
C C 0.0033 0.0016 'International Tables Vol C Tables 4.2.6.8 and 6.1.1.4'
H H 0.0000 0.0000 'International Tables Vol C Tables 4.2.6.8 and 6.1.1.4'
O O 0.0106 0.0060 'International Tables Vol C Tables 4.2.6.8 and 6.1.1.4'
S S 0.1246 0.1234 'International Tables Vol C Tables 4.2.6.8 and 6.1.1.4'

loop_
_geom_angle_atom_site_label_1
_geom_angle_atom_site_label_2
_geom_angle_atom_site_label_3
_geom_angle
C6 C1 C2 122.15(9)
C6 C1 S1 119.34(7)
C2 C1 S1 118.50(7)
C3 C2 C1 118.32(9)
C4 C3 C2 120.20(9)
C3 C4 C5 120.90(9)
C4 C5 C6 119.92(9)
C5 C6 C1 118.47(9)
C9 C8 C7 125.89(9)
C8 C9 C11 120.85(8)
C8 C9 C10 121.61(8)
C11 C9 C10 117.43(8)
O3 C10 C9 111.33(8)
C16 C11 C12 117.91(8)
C16 C11 C9 120.85(8)
C12 C11 C9 121.24(8)
C13 C12 C11 121.16(9)
C12 C13 C14 120.27(9)
C15 C14 C13 119.30(9)
C14 C15 C16 120.58(9)
C15 C16 C11 120.76(9)
C8 C7 S1 110.15(6)
O1 S1 O2 118.32(5)
O1 S1 C1 108.90(5)
O2 S1 C1 108.35(4)
O1 S1 C7 107.90(5)
O2 S1 C7 108.23(5)
C1 S1 C7 104.25(4)

loop_
_geom_bond_atom_site_label_1
_geom_bond_atom_site_label_2
_geom_bond_distance
C1 C6 1.3954(13)
C1 C2 1.3966(13)
C1 S1 1.7629(9)
C2 C3 1.3928(14)
C3 C4 1.3887(15)
C4 C5 1.3915(15)
C5 C6 1.3948(13)
C8 C9 1.3482(13)
C8 C7 1.4983(13)
C9 C11 1.4874(12)
C9 C10 1.5146(13)
C10 O3 1.4291(12)
C11 C16 1.4029(13)
C11 C12 1.4045(13)
C12 C13 1.3917(13)
C13 C14 1.3935(15)
C14 C15 1.3892(15)
C15 C16 1.3969(13)
C7 S1 1.7952(10)
O1 S1 1.4414(8)
O2 S1 1.4512(8)

loop_
_geom_torsion_atom_site_label_1
_geom_torsion_atom_site_label_2
_geom_torsion_atom_site_label_3
_geom_torsion_atom_site_label_4
_geom_torsion
C6 C1 C2 C3 1.52(15)
S1 C1 C2 C3 -179.68(8)
C1 C2 C3 C4 -0.01(15)
C2 C3 C4 C5 -1.45(16)
C3 C4 C5 C6 1.43(15)
C4 C5 C6 C1 0.05(15)
C2 C1 C6 C5 -1.54(15)
S1 C1 C6 C5 179.67(8)
C7 C8 C9 C11 -179.37(8)
C7 C8 C9 C10 -3.34(15)
C8 C9 C10 O3 -92.39(10)
C11 C9 C10 O3 83.77(10)
C8 C9 C11 C16 160.02(9)
C10 C9 C11 C16 -16.17(13)
C8 C9 C11 C12 -19.50(14)
C10 C9 C11 C12 164.31(9)
C16 C11 C12 C13 -1.54(14)
C9 C11 C12 C13 178.00(9)
C11 C12 C13 C14 0.77(15)
C12 C13 C14 C15 0.52(16)
C13 C14 C15 C16 -1.02(16)
C14 C15 C16 C11 0.23(16)
C12 C11 C16 C15 1.03(15)
C9 C11 C16 C15 -178.50(9)
C9 C8 C7 S1 95.79(10)
C6 C1 S1 O1 -154.33(8)
C2 C1 S1 O1 26.84(9)
C6 C1 S1 O2 -24.40(9)
C2 C1 S1 O2 156.77(8)
C6 C1 S1 C7 90.70(9)
C2 C1 S1 C7 -88.13(9)
C8 C7 S1 O1 61.66(8)
C8 C7 S1 O2 -67.48(8)
C8 C7 S1 C1 177.33(7)
